data_7240705
loop_
_publ_author_name
'Shi, Yong-Sheng'
'Xiao, Qing-Qing'
'Fu, Lianshe'
'Cui, Guang Hua'

_publ_section_title
;
 Three water-stable luminescent two-dimensional CdII-based coordination
 polymers as sensors for highly sensitive and selective detection of
 Cr2O72- and CrO42-- anions
;
_journal_name_full CrystEngComm
_journal_paper_doi 10.1039/D0CE00594K
_journal_year 2020
_chemical_formula_sum 'C33 H30 Cd N4 O4'
_chemical_formula_weight 659.01
_space_group_crystal_system monoclinic
_space_group_IT_number 14
_space_group_name_Hall '-P 2yn'
_space_group_name_H-M_alt 'P 1 21/n 1'
_atom_sites_solution_hydrogens geom
_audit_creation_method SHELXL-2018/3
_audit_update_record
;
2019-11-05 deposited with the CCDC.	2020-06-12 downloaded from the CCDC.
;
_cell_angle_alpha 90
_cell_angle_beta 91.795(6)
_cell_angle_gamma 90
_cell_formula_units_Z 4
_cell_length_a 11.369(6)
_cell_length_b 13.041(7)
_cell_length_c 18.032(10)
_cell_measurement_reflns_used 8812
_cell_measurement_temperature 296(2)
_cell_measurement_theta_max 20.23
_cell_measurement_theta_min 3.26
_cell_volume 2672(2)
_computing_cell_refinement 'SAINT (Bruker, 1999)'
_computing_data_collection 'SMART (Bruker, 1998)'
_computing_data_reduction SAINT
_computing_molecular_graphics 'Bruker SHELXTL'
_computing_publication_material 'Bruker SHELXTL'
_computing_structure_refinement 'SHELXL-2018/3 (Sheldrick, 2018)'
_computing_structure_solution 'SHELXT 2014/5 (Sheldrick, 2014)'
_diffrn_ambient_temperature 296(2)
_diffrn_measured_fraction_theta_full 0.999
_diffrn_measured_fraction_theta_max 0.984
_diffrn_measurement_device_type 'Bruker SMART CCD area-detector'
_diffrn_measurement_method '\w scans'
_diffrn_radiation_monochromator graphite
_diffrn_radiation_source 'fine--focus sealed tube'
_diffrn_radiation_type MoK\a
_diffrn_radiation_wavelength 0.71073
_diffrn_reflns_av_R_equivalents 0.0237
_diffrn_reflns_av_unetI/netI 0.0301
_diffrn_reflns_Laue_measured_fraction_full 0.999
_diffrn_reflns_Laue_measured_fraction_max 0.984
_diffrn_reflns_limit_h_max 14
_diffrn_reflns_limit_h_min -13
_diffrn_reflns_limit_k_max 13
_diffrn_reflns_limit_k_min -16
_diffrn_reflns_limit_l_max 23
_diffrn_reflns_limit_l_min -21
_diffrn_reflns_number 15550
_diffrn_reflns_point_group_measured_fraction_full 0.999
_diffrn_reflns_point_group_measured_fraction_max 0.984
_diffrn_reflns_theta_full 25.242
_diffrn_reflns_theta_max 27.592
_diffrn_reflns_theta_min 1.927
_exptl_absorpt_coefficient_mu 0.866
_exptl_absorpt_correction_T_max 0.8512
_exptl_absorpt_correction_T_min 0.7231
_exptl_absorpt_correction_type multi-scan
_exptl_absorpt_process_details '(<i>SADABS</i>; Sheldrick, 1996)'
_exptl_crystal_colour colourless
_exptl_crystal_density_diffrn 1.638
_exptl_crystal_description block
_exptl_crystal_F_000 1344
_exptl_crystal_size_max 0.26
_exptl_crystal_size_mid 0.22
_exptl_crystal_size_min 0.21
_refine_diff_density_max 0.331
_refine_diff_density_min -0.559
_refine_diff_density_rms 0.082
_refine_ls_extinction_method none
_refine_ls_goodness_of_fit_ref 1.061
_refine_ls_hydrogen_treatment constr
_refine_ls_matrix_type full
_refine_ls_number_parameters 383
_refine_ls_number_reflns 6087
_refine_ls_number_restraints 0
_refine_ls_restrained_S_all 1.061
_refine_ls_R_factor_all 0.0299
_refine_ls_R_factor_gt 0.0247
_refine_ls_shift/su_max 0.007
_refine_ls_shift/su_mean 0.000
_refine_ls_structure_factor_coef Fsqd
_refine_ls_weighting_details 'w=1/[\s^2^(Fo^2^)+(0.0436P)^2^+0.5327P] where P=(Fo^2^+2Fc^2^)/3'
_refine_ls_weighting_scheme calc
_refine_ls_wR_factor_gt 0.0726
_refine_ls_wR_factor_ref 0.0756
_reflns_Friedel_coverage 0.000
_reflns_number_gt 5344
_reflns_number_total 6087
_reflns_threshold_expression 'I > 2\s(I)'
_cod_data_source_file d0ce00594k2.cif
_cod_data_source_block 3
_cod_original_cell_volume 2672(3)
_cod_original_sg_symbol_H-M 'P 21/n'
_cod_database_code 7240705
_shelx_shelxl_version_number 2018/3
_shelx_space_group_comment
;
The symmetry employed for this shelxl refinement is uniquely defined
by the following loop, which should always be used as a source of
symmetry information in preference to the above space-group names.
They are only intended as comments.
;

loop_
_space_group_symop_operation_xyz
'x, y, z'
'-x+1/2, y+1/2, -z+1/2'
'-x, -y, -z'
'x-1/2, -y-1/2, z-1/2'

loop_
_atom_site_label
_atom_site_type_symbol
_atom_site_fract_x
_atom_site_fract_y
_atom_site_fract_z
_atom_site_U_iso_or_equiv
_atom_site_adp_type
_atom_site_occupancy
_atom_site_site_symmetry_order
_atom_site_calc_flag
_atom_site_refinement_flags_posn
_atom_site_refinement_flags_adp
_atom_site_refinement_flags_occupancy
_atom_site_disorder_assembly
_atom_site_disorder_group
Cd1 Cd 0.39647(2) 0.58982(2) 0.44270(2) 0.02063(6) Uani 1 1 d . . . . .
O1 O 0.41909(14) 0.70943(13) 0.53620(8) 0.0391(4) Uani 1 1 d . . . . .
O4 O 0.76159(14) 0.80086(13) 0.88182(8) 0.0370(4) Uani 1 1 d . . . . .
O3 O 0.81448(15) 0.93360(13) 0.81752(9) 0.0371(4) Uani 1 1 d . . . . .
O2 O 0.51383(15) 0.57332(13) 0.57326(10) 0.0396(4) Uani 1 1 d . . . . .
N2 N 0.13912(14) 0.46875(14) 0.59828(9) 0.0265(4) Uani 1 1 d . . . . .
N4 N 0.43943(14) 0.35084(14) 0.61925(9) 0.0286(4) Uani 1 1 d . . . . .
N3 N 0.31273(15) 0.36129(16) 0.71081(9) 0.0315(4) Uani 1 1 d . . . . .
N1 N 0.25420(14) 0.50269(14) 0.50379(9) 0.0265(4) Uani 1 1 d . . . . .
C32 C 0.48833(16) 0.66552(16) 0.58048(10) 0.0235(4) Uani 1 1 d . . . . .
C26 C 0.67689(16) 0.81531(15) 0.76146(10) 0.0209(4) Uani 1 1 d . . . . .
C33 C 0.75602(16) 0.85353(16) 0.82441(11) 0.0248(4) Uani 1 1 d . . . . .
C31 C 0.62484(16) 0.87884(16) 0.70512(10) 0.0210(4) Uani 1 1 d . . . . .
C30 C 0.55213(16) 0.83305(15) 0.64818(10) 0.0203(4) Uani 1 1 d . . . . .
C27 C 0.65731(17) 0.71204(16) 0.75937(10) 0.0248(4) Uani 1 1 d . . . . .
H27 H 0.686041 0.671268 0.798181 0.030 Uiso 1 1 calc R U . . .
C28 C 0.59526(17) 0.66659(16) 0.70035(10) 0.0243(4) Uani 1 1 d . . . . .
H28 H 0.588760 0.595535 0.698765 0.029 Uiso 1 1 calc R U . . .
C29 C 0.54364(15) 0.72335(15) 0.64468(10) 0.0205(4) Uani 1 1 d . . . . .
C22 C 0.49426(18) 0.89932(16) 0.59649(11) 0.0262(4) Uani 1 1 d . . . . .
H22 H 0.443548 0.871722 0.560269 0.031 Uiso 1 1 calc R U . . .
C7 C 0.09701(18) 0.40993(15) 0.53945(12) 0.0251(4) Uani 1 1 d . . . . .
C13 C 0.41170(19) 0.39794(18) 0.68013(12) 0.0316(5) Uani 1 1 d . . . . .
H13 H 0.455705 0.451627 0.700572 0.038 Uiso 1 1 calc R U . . .
C2 C 0.17078(17) 0.43039(16) 0.48128(11) 0.0248(4) Uani 1 1 d . . . . .
C14 C 0.35125(16) 0.27809(16) 0.60788(11) 0.0262(4) Uani 1 1 d . . . . .
C19 C 0.27241(18) 0.28302(17) 0.66548(11) 0.0294(4) Uani 1 1 d . . . . .
C3 C 0.15391(19) 0.37996(18) 0.41430(12) 0.0294(4) Uani 1 1 d . . . . .
H3 H 0.204213 0.391546 0.375482 0.035 Uiso 1 1 calc R U . . .
C1 C 0.23103(18) 0.52279(17) 0.57280(11) 0.0287(4) Uani 1 1 d . . . . .
H1 H 0.273666 0.569758 0.601646 0.034 Uiso 1 1 calc R U . . .
C4 C 0.06136(19) 0.31228(18) 0.40604(12) 0.0329(5) Uani 1 1 d . . . . .
C6 C 0.00225(18) 0.34437(17) 0.53160(12) 0.0297(4) Uani 1 1 d . . . . .
H6 H -0.047734 0.333424 0.570680 0.036 Uiso 1 1 calc R U . . .
C23 C 0.5114(2) 1.00202(17) 0.59885(11) 0.0317(5) Uani 1 1 d . . . . .
H23 H 0.472164 1.043671 0.564290 0.038 Uiso 1 1 calc R U . . .
C15 C 0.32946(18) 0.20973(17) 0.55027(12) 0.0309(5) Uani 1 1 d . . . . .
H15 H 0.380353 0.206084 0.510973 0.037 Uiso 1 1 calc R U . . .
C18 C 0.17502(18) 0.21957(18) 0.66856(12) 0.0334(5) Uani 1 1 d . . . . .
H18 H 0.124435 0.223371 0.708013 0.040 Uiso 1 1 calc R U . . .
C25 C 0.64036(19) 0.98689(16) 0.70440(11) 0.0288(4) Uani 1 1 d . . . . .
H25 H 0.688501 1.017376 0.740755 0.035 Uiso 1 1 calc R U . . .
C5 C -0.01662(18) 0.29569(17) 0.46486(13) 0.0323(5) Uani 1 1 d . . . . .
C24 C 0.5868(2) 1.04642(17) 0.65214(12) 0.0334(5) Uani 1 1 d . . . . .
H24 H 0.600226 1.116757 0.651734 0.040 Uiso 1 1 calc R U . . .
C17 C 0.15517(18) 0.15116(18) 0.61206(13) 0.0341(5) Uani 1 1 d . . . . .
C16 C 0.23184(19) 0.14717(17) 0.55160(13) 0.0328(5) Uani 1 1 d . . . . .
C10 C 0.08648(19) 0.4757(2) 0.67132(12) 0.0340(5) Uani 1 1 d . . . . .
H10A H 0.049473 0.410585 0.682161 0.041 Uiso 1 1 calc R U . . .
H10B H 0.025190 0.527433 0.669118 0.041 Uiso 1 1 calc R U . . .
C11 C 0.1724(2) 0.5019(2) 0.73456(12) 0.0391(5) Uani 1 1 d . . . . .
H11A H 0.226504 0.553485 0.717228 0.047 Uiso 1 1 calc R U . . .
H11B H 0.128617 0.532327 0.774283 0.047 Uiso 1 1 calc R U . . .
C12 C 0.2437(2) 0.4133(2) 0.76631(13) 0.0392(6) Uani 1 1 d . . . . .
H12A H 0.296311 0.438734 0.805502 0.047 Uiso 1 1 calc R U . . .
H12B H 0.190780 0.364266 0.788163 0.047 Uiso 1 1 calc R U . . .
C9 C -0.1206(2) 0.2258(2) 0.45456(16) 0.0468(6) Uani 1 1 d . . . . .
H9A H -0.168742 0.248844 0.413163 0.070 Uiso 1 1 calc R U . . .
H9B H -0.165900 0.226392 0.498608 0.070 Uiso 1 1 calc R U . . .
H9C H -0.093763 0.157285 0.445318 0.070 Uiso 1 1 calc R U . . .
C21 C 0.0475(2) 0.0837(2) 0.61301(18) 0.0474(7) Uani 1 1 d . . . . .
H21A H 0.015449 0.084802 0.661628 0.071 Uiso 1 1 calc R U . . .
H21B H 0.068766 0.014753 0.600530 0.071 Uiso 1 1 calc R U . . .
H21C H -0.010269 0.108690 0.577472 0.071 Uiso 1 1 calc R U . . .
C8 C 0.0429(2) 0.2569(2) 0.33322(14) 0.0502(7) Uani 1 1 d . . . . .
H8A H 0.101486 0.278436 0.299345 0.075 Uiso 1 1 calc R U . . .
H8B H -0.033944 0.272615 0.312712 0.075 Uiso 1 1 calc R U . . .
H8C H 0.049349 0.184296 0.341248 0.075 Uiso 1 1 calc R U . . .
C20 C 0.2063(3) 0.0759(2) 0.48786(17) 0.0498(7) Uani 1 1 d . . . . .
H20A H 0.260322 0.089120 0.449117 0.075 Uiso 1 1 calc R U . . .
H20B H 0.127225 0.086581 0.469300 0.075 Uiso 1 1 calc R U . . .
H20C H 0.215134 0.006212 0.504366 0.075 Uiso 1 1 calc R U . . .

loop_
_atom_site_aniso_label
_atom_site_aniso_U_11
_atom_site_aniso_U_22
_atom_site_aniso_U_33
_atom_site_aniso_U_23
_atom_site_aniso_U_13
_atom_site_aniso_U_12
Cd1 0.02106(9) 0.02270(9) 0.01775(9) 0.00114(5) -0.00556(5) -0.00205(5)
O1 0.0496(9) 0.0333(9) 0.0329(8) -0.0026(7) -0.0235(7) -0.0029(7)
O4 0.0429(9) 0.0463(10) 0.0210(7) 0.0025(7) -0.0134(6) -0.0095(8)
O3 0.0402(9) 0.0294(8) 0.0404(9) 0.0018(7) -0.0194(7) -0.0096(7)
O2 0.0416(9) 0.0289(9) 0.0474(10) -0.0173(7) -0.0137(8) 0.0033(7)
N2 0.0271(8) 0.0295(10) 0.0231(8) 0.0013(7) 0.0013(6) -0.0004(7)
N4 0.0241(8) 0.0329(10) 0.0285(9) 0.0009(8) -0.0018(7) -0.0024(7)
N3 0.0278(9) 0.0415(11) 0.0251(9) 0.0010(8) -0.0009(7) -0.0007(8)
N1 0.0242(8) 0.0297(10) 0.0254(8) 0.0029(7) -0.0018(6) -0.0037(7)
C32 0.0206(9) 0.0280(11) 0.0218(9) -0.0049(8) 0.0003(7) -0.0056(8)
C26 0.0205(9) 0.0238(10) 0.0183(9) -0.0031(7) -0.0036(7) 0.0002(7)
C33 0.0217(9) 0.0279(11) 0.0246(10) -0.0073(8) -0.0055(7) 0.0049(8)
C31 0.0211(9) 0.0221(9) 0.0198(9) -0.0028(8) -0.0009(7) 0.0001(7)
C30 0.0219(9) 0.0226(10) 0.0161(8) -0.0024(7) -0.0014(7) 0.0021(7)
C27 0.0266(9) 0.0258(11) 0.0216(9) 0.0015(8) -0.0066(7) 0.0021(8)
C28 0.0271(10) 0.0192(10) 0.0264(10) -0.0016(8) -0.0037(7) -0.0009(8)
C29 0.0196(8) 0.0226(10) 0.0190(9) -0.0040(7) -0.0018(7) -0.0009(7)
C22 0.0291(10) 0.0279(11) 0.0211(10) -0.0012(8) -0.0062(8) 0.0053(8)
C7 0.0245(10) 0.0238(11) 0.0271(10) 0.0032(8) -0.0003(8) 0.0017(8)
C13 0.0260(10) 0.0401(13) 0.0283(11) 0.0018(9) -0.0046(8) -0.0037(9)
C2 0.0224(9) 0.0265(10) 0.0255(10) 0.0036(8) -0.0024(7) 0.0008(8)
C14 0.0207(9) 0.0272(11) 0.0307(10) 0.0049(9) -0.0006(7) 0.0015(8)
C19 0.0264(10) 0.0325(12) 0.0292(10) 0.0061(9) -0.0005(8) 0.0027(9)
C3 0.0290(10) 0.0341(12) 0.0251(10) 0.0001(9) -0.0007(8) 0.0000(9)
C1 0.0280(10) 0.0300(11) 0.0278(10) -0.0003(9) -0.0019(8) -0.0047(9)
C4 0.0325(11) 0.0316(12) 0.0341(11) -0.0043(9) -0.0045(9) 0.0014(9)
C6 0.0261(10) 0.0279(11) 0.0354(11) 0.0048(9) 0.0035(8) -0.0002(8)
C23 0.0426(12) 0.0285(11) 0.0236(10) 0.0038(9) -0.0064(8) 0.0087(9)
C15 0.0294(10) 0.0282(11) 0.0352(11) 0.0009(9) 0.0044(8) 0.0017(9)
C18 0.0280(10) 0.0345(12) 0.0380(12) 0.0079(10) 0.0048(9) 0.0004(9)
C25 0.0346(11) 0.0246(11) 0.0269(10) -0.0024(8) -0.0057(8) -0.0026(9)
C5 0.0277(10) 0.0251(11) 0.0439(13) -0.0007(9) -0.0022(9) -0.0002(9)
C24 0.0452(13) 0.0203(11) 0.0344(12) 0.0003(9) -0.0031(9) 0.0024(9)
C17 0.0266(10) 0.0273(12) 0.0484(13) 0.0071(10) 0.0010(9) 0.0009(9)
C16 0.0295(11) 0.0241(11) 0.0446(13) -0.0013(10) -0.0003(9) 0.0018(9)
C10 0.0297(11) 0.0422(14) 0.0305(11) 0.0013(10) 0.0070(8) 0.0044(10)
C11 0.0420(13) 0.0468(15) 0.0288(11) -0.0075(10) 0.0074(9) -0.0002(11)
C12 0.0381(13) 0.0574(17) 0.0224(11) -0.0032(10) 0.0038(9) -0.0006(11)
C9 0.0386(13) 0.0373(14) 0.0643(17) -0.0081(13) 0.0004(12) -0.0113(11)
C21 0.0368(14) 0.0375(15) 0.0682(19) 0.0012(12) 0.0062(13) -0.0083(11)
C8 0.0540(16) 0.0526(17) 0.0439(14) -0.0152(13) -0.0014(12) -0.0101(13)
C20 0.0454(15) 0.0430(16) 0.0614(18) -0.0165(13) 0.0068(13) -0.0088(12)

loop_
_atom_type_symbol
_atom_type_description
_atom_type_scat_dispersion_real
_atom_type_scat_dispersion_imag
_atom_type_scat_source
C C 0.0033 0.0016 'International Tables Vol C Tables 4.2.6.8 and 6.1.1.4'
H H 0.0000 0.0000 'International Tables Vol C Tables 4.2.6.8 and 6.1.1.4'
Cd Cd -0.8075 1.2024 'International Tables Vol C Tables 4.2.6.8 and 6.1.1.4'
N N 0.0061 0.0033 'International Tables Vol C Tables 4.2.6.8 and 6.1.1.4'
O O 0.0106 0.0060 'International Tables Vol C Tables 4.2.6.8 and 6.1.1.4'

loop_
_geom_angle_atom_site_label_1
_geom_angle_atom_site_label_2
_geom_angle_atom_site_label_3
_geom_angle
_geom_angle_site_symmetry_1
_geom_angle_site_symmetry_3
_geom_angle_publ_flag
N1 Cd1 O1 92.77(7) . . ?
N1 Cd1 N4 169.15(6) . 3_666 ?
O1 Cd1 N4 93.05(7) . 3_666 ?
N1 Cd1 O4 93.77(7) . 4_575 ?
O1 Cd1 O4 89.27(7) . 4_575 ?
N4 Cd1 O4 95.46(7) 3_666 4_575 ?
N1 Cd1 O2 85.77(7) . 3_666 ?
O1 Cd1 O2 130.90(6) . 3_666 ?
N4 Cd1 O2 83.49(7) 3_666 3_666 ?
O4 Cd1 O2 139.83(6) 4_575 3_666 ?
N1 Cd1 O3 97.37(7) . 4_575 ?
O1 Cd1 O3 142.54(6) . 4_575 ?
N4 Cd1 O3 83.48(7) 3_666 4_575 ?
O4 Cd1 O3 54.24(6) 4_575 4_575 ?
O2 Cd1 O3 85.92(6) 3_666 4_575 ?
N1 Cd1 C33 96.07(7) . 4_575 ?
O1 Cd1 C33 115.98(7) . 4_575 ?
N4 Cd1 C33 89.60(7) 3_666 4_575 ?
O4 Cd1 C33 27.04(6) 4_575 4_575 ?
O2 Cd1 C33 112.97(6) 3_666 4_575 ?
O3 Cd1 C33 27.20(6) 4_575 4_575 ?
C32 O1 Cd1 102.23(14) . . ?
C33 O4 Cd1 93.99(13) . 4_676 ?
C33 O3 Cd1 89.56(12) . 4_676 ?
C32 O2 Cd1 167.97(15) . 3_666 ?
C1 N2 C7 106.32(17) . . ?
C1 N2 C10 127.91(19) . . ?
C7 N2 C10 125.60(18) . . ?
C13 N4 C14 104.66(17) . . ?
C13 N4 Cd1 117.64(15) . 3_666 ?
C14 N4 Cd1 137.57(14) . 3_666 ?
C13 N3 C19 106.50(18) . . ?
C13 N3 C12 126.0(2) . . ?
C19 N3 C12 125.15(19) . . ?
C1 N1 C2 104.97(16) . . ?
C1 N1 Cd1 121.72(14) . . ?
C2 N1 Cd1 133.09(13) . . ?
O1 C32 O2 121.51(19) . . ?
O1 C32 C29 120.31(19) . . ?
O2 C32 C29 118.17(18) . . ?
C27 C26 C31 119.35(17) . . ?
C27 C26 C33 116.03(17) . . ?
C31 C26 C33 124.61(18) . . ?
O4 C33 O3 122.20(18) . . ?
O4 C33 C26 117.21(19) . . ?
O3 C33 C26 120.57(18) . . ?
O4 C33 Cd1 58.97(11) . 4_676 ?
O3 C33 Cd1 63.24(11) . 4_676 ?
C26 C33 Cd1 176.13(15) . 4_676 ?
C25 C31 C30 118.52(17) . . ?
C25 C31 C26 122.31(17) . . ?
C30 C31 C26 119.16(18) . . ?
C22 C30 C31 117.63(18) . . ?
C22 C30 C29 123.34(17) . . ?
C31 C30 C29 119.01(17) . . ?
C26 C27 C28 121.31(18) . . ?
C26 C27 H27 119.3 . . ?
C28 C27 H27 119.3 . . ?
C29 C28 C27 121.85(19) . . ?
C29 C28 H28 119.1 . . ?
C27 C28 H28 119.1 . . ?
C28 C29 C30 118.78(17) . . ?
C28 C29 C32 117.01(18) . . ?
C30 C29 C32 124.06(17) . . ?
C23 C22 C30 121.27(19) . . ?
C23 C22 H22 119.4 . . ?
C30 C22 H22 119.4 . . ?
C6 C7 N2 132.3(2) . . ?
C6 C7 C2 122.0(2) . . ?
N2 C7 C2 105.67(18) . . ?
N4 C13 N3 113.7(2) . . ?
N4 C13 H13 123.1 . . ?
N3 C13 H13 123.1 . . ?
C3 C2 N1 130.74(19) . . ?
C3 C2 C7 119.8(2) . . ?
N1 C2 C7 109.42(18) . . ?
C15 C14 N4 131.36(18) . . ?
C15 C14 C19 118.96(19) . . ?
N4 C14 C19 109.62(18) . . ?
N3 C19 C18 132.1(2) . . ?
N3 C19 C14 105.46(18) . . ?
C18 C19 C14 122.4(2) . . ?
C4 C3 C2 118.9(2) . . ?
C4 C3 H3 120.5 . . ?
C2 C3 H3 120.5 . . ?
N1 C1 N2 113.58(19) . . ?
N1 C1 H1 123.2 . . ?
N2 C1 H1 123.2 . . ?
C3 C4 C5 120.6(2) . . ?
C3 C4 C8 119.1(2) . . ?
C5 C4 C8 120.3(2) . . ?
C5 C6 C7 118.49(19) . . ?
C5 C6 H6 120.8 . . ?
C7 C6 H6 120.8 . . ?
C22 C23 C24 121.2(2) . . ?
C22 C23 H23 119.4 . . ?
C24 C23 H23 119.4 . . ?
C16 C15 C14 119.5(2) . . ?
C16 C15 H15 120.2 . . ?
C14 C15 H15 120.2 . . ?
C17 C18 C19 118.3(2) . . ?
C17 C18 H18 120.9 . . ?
C19 C18 H18 120.9 . . ?
C24 C25 C31 121.54(19) . . ?
C24 C25 H25 119.2 . . ?
C31 C25 H25 119.2 . . ?
C6 C5 C4 120.0(2) . . ?
C6 C5 C9 119.4(2) . . ?
C4 C5 C9 120.5(2) . . ?
C25 C24 C23 119.8(2) . . ?
C25 C24 H24 120.1 . . ?
C23 C24 H24 120.1 . . ?
C18 C17 C16 120.4(2) . . ?
C18 C17 C21 119.2(2) . . ?
C16 C17 C21 120.4(2) . . ?
C15 C16 C17 120.4(2) . . ?
C15 C16 C20 119.4(2) . . ?
C17 C16 C20 120.2(2) . . ?
N2 C10 C11 114.69(18) . . ?
N2 C10 H10A 108.6 . . ?
C11 C10 H10A 108.6 . . ?
N2 C10 H10B 108.6 . . ?
C11 C10 H10B 108.6 . . ?
H10A C10 H10B 107.6 . . ?
C12 C11 C10 115.9(2) . . ?
C12 C11 H11A 108.3 . . ?
C10 C11 H11A 108.3 . . ?
C12 C11 H11B 108.3 . . ?
C10 C11 H11B 108.3 . . ?
H11A C11 H11B 107.4 . . ?
N3 C12 C11 112.88(19) . . ?
N3 C12 H12A 109.0 . . ?
C11 C12 H12A 109.0 . . ?
N3 C12 H12B 109.0 . . ?
C11 C12 H12B 109.0 . . ?
H12A C12 H12B 107.8 . . ?
C5 C9 H9A 109.5 . . ?
C5 C9 H9B 109.5 . . ?
H9A C9 H9B 109.5 . . ?
C5 C9 H9C 109.5 . . ?
H9A C9 H9C 109.5 . . ?
H9B C9 H9C 109.5 . . ?
C17 C21 H21A 109.5 . . ?
C17 C21 H21B 109.5 . . ?
H21A C21 H21B 109.5 . . ?
C17 C21 H21C 109.5 . . ?
H21A C21 H21C 109.5 . . ?
H21B C21 H21C 109.5 . . ?
C4 C8 H8A 109.5 . . ?
C4 C8 H8B 109.5 . . ?
H8A C8 H8B 109.5 . . ?
C4 C8 H8C 109.5 . . ?
H8A C8 H8C 109.5 . . ?
H8B C8 H8C 109.5 . . ?
C16 C20 H20A 109.5 . . ?
C16 C20 H20B 109.5 . . ?
H20A C20 H20B 109.5 . . ?
C16 C20 H20C 109.5 . . ?
H20A C20 H20C 109.5 . . ?
H20B C20 H20C 109.5 . . ?

loop_
_geom_bond_atom_site_label_1
_geom_bond_atom_site_label_2
_geom_bond_distance
_geom_bond_site_symmetry_2
_geom_bond_publ_flag
Cd1 N1 2.2874(18) . ?
Cd1 O1 2.3053(18) . ?
Cd1 N4 2.3362(19) 3_666 ?
Cd1 O4 2.3417(17) 4_575 ?
Cd1 O2 2.381(2) 3_666 ?
Cd1 O3 2.434(2) 4_575 ?
Cd1 C33 2.726(2) 4_575 ?
O1 C32 1.243(2) . ?
O4 C33 1.242(3) . ?
O3 C33 1.246(3) . ?
O2 C32 1.245(3) . ?
N2 C1 1.353(3) . ?
N2 C7 1.383(3) . ?
N2 C10 1.466(3) . ?
N4 C13 1.305(3) . ?
N4 C14 1.391(3) . ?
N3 C13 1.356(3) . ?
N3 C19 1.377(3) . ?
N3 C12 1.459(3) . ?
N1 C1 1.307(3) . ?
N1 C2 1.389(3) . ?
C32 C29 1.503(3) . ?
C26 C27 1.365(3) . ?
C26 C31 1.425(3) . ?
C26 C33 1.511(3) . ?
C31 C25 1.420(3) . ?
C31 C30 1.429(3) . ?
C30 C22 1.418(3) . ?
C30 C29 1.435(3) . ?
C27 C28 1.391(3) . ?
C27 H27 0.9300 . ?
C28 C29 1.365(3) . ?
C28 H28 0.9300 . ?
C22 C23 1.354(3) . ?
C22 H22 0.9300 . ?
C7 C6 1.379(3) . ?
C7 C2 1.389(3) . ?
C13 H13 0.9300 . ?
C2 C3 1.383(3) . ?
C14 C15 1.385(3) . ?
C14 C19 1.395(3) . ?
C19 C18 1.385(3) . ?
C3 C4 1.378(3) . ?
C3 H3 0.9300 . ?
C1 H1 0.9300 . ?
C4 C5 1.420(3) . ?
C4 C8 1.508(3) . ?
C6 C5 1.372(3) . ?
C6 H6 0.9300 . ?
C23 C24 1.394(3) . ?
C23 H23 0.9300 . ?
C15 C16 1.378(3) . ?
C15 H15 0.9300 . ?
C18 C17 1.368(3) . ?
C18 H18 0.9300 . ?
C25 C24 1.351(3) . ?
C25 H25 0.9300 . ?
C5 C9 1.500(3) . ?
C24 H24 0.9300 . ?
C17 C16 1.418(3) . ?
C17 C21 1.508(3) . ?
C16 C20 1.500(3) . ?
C10 C11 1.517(3) . ?
C10 H10A 0.9700 . ?
C10 H10B 0.9700 . ?
C11 C12 1.513(4) . ?
C11 H11A 0.9700 . ?
C11 H11B 0.9700 . ?
C12 H12A 0.9700 . ?
C12 H12B 0.9700 . ?
C9 H9A 0.9600 . ?
C9 H9B 0.9600 . ?
C9 H9C 0.9600 . ?
C21 H21A 0.9600 . ?
C21 H21B 0.9600 . ?
C21 H21C 0.9600 . ?
C8 H8A 0.9600 . ?
C8 H8B 0.9600 . ?
C8 H8C 0.9600 . ?
C20 H20A 0.9600 . ?
C20 H20B 0.9600 . ?
C20 H20C 0.9600 . ?
